data_7228566
loop_
_publ_author_name
'Carreras, Lucas'
'Rovira, Laura'
'Vaquero, M\'onica'
'Mon, Ignasi'
'Martin, Eddy'
'Benet-Buchholz, Jordi'
'Vidal-Ferran, Anton'

_publ_section_title
;
 Syntheses, characterisation and solid-state study of alkali and ammonium
 BArF salts
;
_journal_issue 52
_journal_name_full 'RSC Adv.'
_journal_page_first 32833
_journal_paper_doi 10.1039/C7RA05928K
_journal_volume 7
_journal_year 2017
_chemical_formula_sum 'C46 H28 B F24 N'
_chemical_formula_weight 1061.50
_space_group_IT_number 13
_space_group_name_Hall '-P 2yc'
_symmetry_cell_setting monoclinic
_symmetry_space_group_name_Hall '-P 2yc'
_symmetry_space_group_name_H-M 'P 1 2/c 1'
_atom_sites_solution_hydrogens geom
_audit_creation_method SHELXL-2014/7
_audit_update_record
;
2017-04-25 deposited with the CCDC.
2017-06-21 downloaded from the CCDC.
;
_cell_angle_alpha 90
_cell_angle_beta 92.9513(14)
_cell_angle_gamma 90
_cell_formula_units_Z 4
_cell_length_a 19.2714(8)
_cell_length_b 9.2919(4)
_cell_length_c 24.3117(9)
_cell_measurement_reflns_used 3951
_cell_measurement_temperature 100(2)
_cell_measurement_theta_max 29.04
_cell_measurement_theta_min 2.35
_cell_volume 4347.7(3)
_computing_cell_refinement 'Bruker APEX2 v2011.4-0'
_computing_data_collection 'Bruker APEX2 v2011.4-0'
_computing_data_reduction 'Bruker SAINT V7.60A'
_computing_molecular_graphics 'Bruker SHELXTL'
_computing_publication_material 'Bruker SHELXTL'
_computing_structure_refinement 'SHELXL-2014 (Sheldrick, 2014)'
_computing_structure_solution Sir2011
_diffrn_ambient_temperature 100(2)
_diffrn_detector_area_resol_mean 512
_diffrn_detector_type '4K CCD area detector APEX II'
_diffrn_measured_fraction_theta_full 0.995
_diffrn_measured_fraction_theta_max 0.971
_diffrn_measurement_device_type 'APEX DUO Kappa 4-axis goniometer'
_diffrn_measurement_method
;
 Fullsphere data collection, phi and omega scans
;
_diffrn_measurement_specimen_support 'magnetic support with MicroMount'
_diffrn_radiation_monochromator 'Quazar MX Multilayer Optics'
_diffrn_radiation_type MoK\a
_diffrn_radiation_wavelength 0.71073
_diffrn_reflns_av_R_equivalents 0.0417
_diffrn_reflns_av_unetI/netI 0.0571
_diffrn_reflns_Laue_measured_fraction_full 0.995
_diffrn_reflns_Laue_measured_fraction_max 0.971
_diffrn_reflns_limit_k_max 12
_diffrn_reflns_limit_k_min -10
_diffrn_reflns_limit_l_max 34
_diffrn_reflns_limit_l_min -29
_diffrn_reflns_number 36587
_diffrn_reflns_point_group_measured_fraction_full 0.995
_diffrn_reflns_point_group_measured_fraction_max 0.971
_diffrn_reflns_theta_full 25.242
_diffrn_reflns_theta_max 29.862
_diffrn_reflns_theta_min 1.058
_diffrn_source 'Microfocus source E025 IuS'
_diffrn_source_current 0.6
_diffrn_source_power 50
_diffrn_source_size '0.2 mm x 0.2 mm fine focus'
_diffrn_source_type 'Bruker APEX DUO'
_exptl_absorpt_coefficient_mu 0.166
_exptl_absorpt_correction_T_max 0.975
_exptl_absorpt_correction_T_min 0.907
_exptl_absorpt_correction_type empirical
_exptl_absorpt_process_details
; 
 SADABS Version 2008/1 Bruker-Nonius
 Blessing, Acta Cryst. (1995) A51 33-38
;
_exptl_crystal_colour colourless
_exptl_crystal_density_diffrn 1.622
_exptl_crystal_description block
_exptl_crystal_F_000 2128
_exptl_crystal_size_max 0.40
_exptl_crystal_size_mid 0.20
_exptl_crystal_size_min 0.15
_refine_diff_density_max 0.476
_refine_diff_density_min -0.412
_refine_diff_density_rms 0.072
_refine_ls_extinction_method none
_refine_ls_goodness_of_fit_ref 1.043
_refine_ls_hydrogen_treatment constr
_refine_ls_matrix_type full
_refine_ls_number_parameters 677
_refine_ls_number_reflns 12160
_refine_ls_number_restraints 132
_refine_ls_restrained_S_all 1.048
_refine_ls_R_factor_all 0.0965
_refine_ls_R_factor_gt 0.0548
_refine_ls_shift/su_max 0.000
_refine_ls_shift/su_mean 0.000
_refine_ls_structure_factor_coef Fsqd
_refine_ls_weighting_details 'w=1/[\s^2^(Fo^2^)+(0.0506P)^2^+3.2090P] where P=(Fo^2^+2Fc^2^)/3'
_refine_ls_weighting_scheme calc
_refine_ls_wR_factor_gt 0.1304
_refine_ls_wR_factor_ref 0.1490
_reflns_Friedel_coverage 0.000
_reflns_number_gt 7576
_reflns_number_total 12160
_reflns_threshold_expression 'I > 2\s(I)'
_cod_data_source_file c7ra05928k2.cif
_cod_data_source_block mo_LCAR194_1_0m
_cod_depositor_comments
;
The following automatic conversions were performed:

'_symmetry_cell_setting' value 'Monoclinic' changed to 'monoclinic'
according to
/home/data/users/saulius/crontab/automatic-downloads/rss-feeds/RSC/lib/dictionaries/cif_core.dic
dictionary named 'cif_core.dic' version 2.4.2 from 2011-04-26.

Automatic conversion script
Id: cif_fix_values 4973 2017-02-22 13:04:09Z antanas 
;
_cod_original_sg_symbol_H-M P2/c
_cod_database_code 7228566
_shelx_shelxl_version_number 2014/7
_shelx_space_group_comment
;
The symmetry employed for this shelxl refinement is uniquely defined
by the following loop, which should always be used as a source of
symmetry information in preference to the above space-group names.
They are only intended as comments.
;
_shelx_estimated_absorpt_t_min 0.936
_shelx_estimated_absorpt_t_max 0.975

loop_
_space_group_symop_operation_xyz
'x, y, z'
'-x, y, -z+1/2'
'-x, -y, -z'
'x, -y, z-1/2'

loop_
_atom_site_label
_atom_site_type_symbol
_atom_site_fract_x
_atom_site_fract_y
_atom_site_fract_z
_atom_site_U_iso_or_equiv
_atom_site_adp_type
_atom_site_occupancy
_atom_site_site_symmetry_order
_atom_site_calc_flag
_atom_site_refinement_flags_posn
_atom_site_refinement_flags_adp
_atom_site_refinement_flags_occupancy
_atom_site_disorder_assembly
_atom_site_disorder_group
N1 N 0.28102(10) 0.3211(2) 0.45323(8) 0.0273(4) Uani 1 1 d . . . . .
H1A H 0.2708 0.2648 0.4233 0.033 Uiso 1 1 calc R U . . .
H1B H 0.3101 0.2701 0.4766 0.033 Uiso 1 1 calc R U . . .
C1 C 0.21445(12) 0.3511(3) 0.48169(11) 0.0292(5) Uani 1 1 d . . . . .
H1C H 0.2253 0.3779 0.5206 0.035 Uiso 1 1 calc R U . . .
H1D H 0.1894 0.4323 0.4633 0.035 Uiso 1 1 calc R U . . .
C2 C 0.16977(11) 0.2185(2) 0.47906(10) 0.0238(5) Uani 1 1 d . . . . .
C3 C 0.18172(13) 0.1050(3) 0.51570(10) 0.0340(6) Uani 1 1 d . . . . .
H3 H 0.2179 0.1115 0.5437 0.041 Uiso 1 1 calc R U . . .
C4 C 0.14105(14) -0.0168(3) 0.51138(12) 0.0410(7) Uani 1 1 d . . . . .
H4 H 0.1501 -0.0952 0.5358 0.049 Uiso 1 1 calc R U . . .
C5 C 0.08715(14) -0.0257(3) 0.47171(11) 0.0349(6) Uani 1 1 d . . . . .
H5 H 0.0587 -0.1092 0.4694 0.042 Uiso 1 1 calc R U . . .
C6 C 0.07468(12) 0.0869(3) 0.43558(10) 0.0304(6) Uani 1 1 d . . . . .
H6 H 0.0375 0.0809 0.4085 0.036 Uiso 1 1 calc R U . . .
C7 C 0.11604(12) 0.2081(3) 0.43862(10) 0.0263(5) Uani 1 1 d . . . . .
H7 H 0.1079 0.2845 0.4131 0.032 Uiso 1 1 calc R U . . .
C8 C 0.31907(13) 0.4542(3) 0.43472(10) 0.0292(5) Uani 1 1 d . . . . .
H8A H 0.3606 0.4245 0.4153 0.035 Uiso 1 1 calc R U . . .
H8B H 0.2883 0.5093 0.4085 0.035 Uiso 1 1 calc R U . . .
C9 C 0.34109(12) 0.5492(3) 0.48260(9) 0.0248(5) Uani 1 1 d . . . . .
C10 C 0.30279(13) 0.6694(3) 0.49440(10) 0.0304(6) Uani 1 1 d . . . . .
H10 H 0.2622 0.6924 0.4723 0.036 Uiso 1 1 calc R U . . .
C11 C 0.32336(13) 0.7571(3) 0.53853(11) 0.0337(6) Uani 1 1 d . . . . .
H11 H 0.2968 0.8398 0.5467 0.040 Uiso 1 1 calc R U . . .
C12 C 0.38261(13) 0.7238(3) 0.57056(10) 0.0309(6) Uani 1 1 d . . . . .
H12 H 0.3968 0.7847 0.6005 0.037 Uiso 1 1 calc R U . . .
C13 C 0.42109(13) 0.6037(3) 0.55954(10) 0.0333(6) Uani 1 1 d . . . . .
H13 H 0.4614 0.5807 0.5820 0.040 Uiso 1 1 calc R U . . .
C14 C 0.40069(13) 0.5162(3) 0.51540(10) 0.0310(6) Uani 1 1 d . . . . .
H14 H 0.4273 0.4335 0.5074 0.037 Uiso 1 1 calc R U . . .
B1A B 0.5000 0.2221(3) 0.2500 0.0116(6) Uani 1 2 d S T P . .
C1A C 0.50704(9) 0.1172(2) 0.30431(8) 0.0121(4) Uani 1 1 d . . . . .
C2A C 0.46435(10) 0.1260(2) 0.34861(8) 0.0129(4) Uani 1 1 d . . . . .
H2A H 0.4289 0.1970 0.3480 0.015 Uiso 1 1 calc R U . . .
C3A C 0.47189(10) 0.0336(2) 0.39414(8) 0.0128(4) Uani 1 1 d . . . . .
C4A C 0.52290(10) -0.0709(2) 0.39687(8) 0.0146(4) Uani 1 1 d . . . . .
H4A H 0.5280 -0.1335 0.4277 0.018 Uiso 1 1 calc R U . . .
C5A C 0.56638(10) -0.0821(2) 0.35340(8) 0.0143(4) Uani 1 1 d . . . . .
C6A C 0.55833(10) 0.0082(2) 0.30773(8) 0.0131(4) Uani 1 1 d . . . . .
H6A H 0.5881 -0.0037 0.2781 0.016 Uiso 1 1 calc R U . . .
C7A C 0.42377(10) 0.0493(2) 0.43959(8) 0.0173(4) Uani 1 1 d . . . . .
C8A C 0.62053(11) -0.1980(2) 0.35561(9) 0.0208(5) Uani 1 1 d . . . . .
C9A C 0.43211(10) 0.3286(2) 0.25328(8) 0.0127(4) Uani 1 1 d . . . . .
C10A C 0.37012(10) 0.3150(2) 0.22099(8) 0.0143(4) Uani 1 1 d . . . . .
H10A H 0.3653 0.2367 0.1959 0.017 Uiso 1 1 calc R U . . .
C11A C 0.31536(10) 0.4119(2) 0.22423(8) 0.0157(4) Uani 1 1 d . . . . .
C12A C 0.31960(10) 0.5268(2) 0.26036(8) 0.0168(4) Uani 1 1 d . . . . .
H12A H 0.2822 0.5926 0.2627 0.020 Uiso 1 1 calc R U . . .
C13A C 0.38051(10) 0.5430(2) 0.29322(8) 0.0152(4) Uani 1 1 d . . . . .
C14A C 0.43530(10) 0.4471(2) 0.28949(8) 0.0143(4) Uani 1 1 d . . . . .
H14A H 0.4763 0.4618 0.3121 0.017 Uiso 1 1 calc R U . . .
C15A C 0.25283(10) 0.4000(2) 0.18497(9) 0.0206(5) Uani 1 1 d . . . . .
C16A C 0.38888(11) 0.6730(2) 0.32958(9) 0.0198(4) Uani 1 1 d . . . . .
B1B B 0.0000 0.2510(3) 0.2500 0.0134(6) Uani 1 2 d S T P . .
C1B C 0.06792(10) 0.1453(2) 0.24721(8) 0.0143(4) Uani 1 1 d . . . . .
C2B C 0.12841(10) 0.1577(2) 0.28130(8) 0.0151(4) Uani 1 1 d . . . . .
H2B H 0.1314 0.2323 0.3080 0.018 Uiso 1 1 calc R U . . .
C3B C 0.18455(10) 0.0637(2) 0.27723(8) 0.0157(4) Uani 1 1 d . . . . .
C4B C 0.18289(10) -0.0459(2) 0.23885(8) 0.0167(4) Uani 1 1 d . . . . .
H4B H 0.2214 -0.1086 0.2357 0.020 Uiso 1 1 calc R U . . .
C5B C 0.12298(10) -0.0618(2) 0.20476(8) 0.0167(4) Uani 1 1 d . . . . .
C6B C 0.06711(10) 0.0312(2) 0.20926(8) 0.0158(4) Uani 1 1 d . . . . .
H6B H 0.0268 0.0170 0.1858 0.019 Uiso 1 1 calc R U . . .
C7B C 0.24527(10) 0.0750(2) 0.31786(9) 0.0193(4) Uani 1 1 d . . . . .
C8B C 0.11709(12) -0.1874(2) 0.16625(10) 0.0248(5) Uani 1 1 d . . . . .
C9B C 0.00692(10) 0.3568(2) 0.30389(8) 0.0130(4) Uani 1 1 d . . . . .
C10B C -0.03615(10) 0.3517(2) 0.34819(8) 0.0145(4) Uani 1 1 d . . . . .
H10B H -0.0717 0.2809 0.3483 0.017 Uiso 1 1 calc R U . . .
C11B C -0.02860(10) 0.4474(2) 0.39228(8) 0.0150(4) Uani 1 1 d . . . . .
C12B C 0.02268(10) 0.5520(2) 0.39404(8) 0.0156(4) Uani 1 1 d . . . . .
H12B H 0.0279 0.6168 0.4242 0.019 Uiso 1 1 calc R U . . .
C13B C 0.06617(10) 0.5591(2) 0.35046(8) 0.0150(4) Uani 1 1 d . . . . .
C14B C 0.05810(10) 0.4655(2) 0.30606(8) 0.0148(4) Uani 1 1 d . . . . .
H14B H 0.0879 0.4749 0.2763 0.018 Uiso 1 1 calc R U . . .
C15B C -0.07584(11) 0.4340(2) 0.43880(9) 0.0206(5) Uani 1 1 d D U . . .
C16B C 0.12079(11) 0.6742(2) 0.35141(9) 0.0189(4) Uani 1 1 d . . . . .
F1A F 0.35632(6) 0.04514(16) 0.42190(5) 0.0286(3) Uani 1 1 d . . . . .
F2A F 0.43100(7) 0.17855(14) 0.46580(5) 0.0264(3) Uani 1 1 d . . . . .
F3A F 0.43204(7) -0.05032(14) 0.47870(5) 0.0245(3) Uani 1 1 d . . . . .
F4A F 0.65436(8) -0.20549(18) 0.40555(6) 0.0420(4) Uani 1 1 d . . . . .
F5A F 0.66844(7) -0.18249(15) 0.31892(6) 0.0333(3) Uani 1 1 d . . . . .
F6A F 0.59317(8) -0.32871(14) 0.34699(7) 0.0389(4) Uani 1 1 d . . . . .
F7A F 0.19470(6) 0.44361(17) 0.20717(6) 0.0359(4) Uani 1 1 d . . . . .
F8A F 0.24168(7) 0.26502(14) 0.16692(6) 0.0310(3) Uani 1 1 d . . . . .
F9A F 0.26010(7) 0.48085(16) 0.13996(6) 0.0336(4) Uani 1 1 d . . . . .
F10A F 0.32822(7) 0.72055(15) 0.34737(6) 0.0317(3) Uani 1 1 d . . . . .
F11A F 0.43003(7) 0.64677(13) 0.37504(5) 0.0253(3) Uani 1 1 d . . . . .
F12A F 0.41774(7) 0.78368(13) 0.30366(5) 0.0281(3) Uani 1 1 d . . . . .
F1B F 0.23506(7) 0.00009(17) 0.36396(6) 0.0337(4) Uani 1 1 d . . . . .
F2B F 0.25774(7) 0.21245(14) 0.33500(6) 0.0300(3) Uani 1 1 d . . . . .
F3B F 0.30440(6) 0.02749(15) 0.29864(6) 0.0292(3) Uani 1 1 d . . . . .
F4B F 0.17820(8) -0.22529(18) 0.14705(7) 0.0459(4) Uani 1 1 d . . . . .
F5B F 0.07404(7) -0.16123(14) 0.12208(5) 0.0304(3) Uani 1 1 d . . . . .
F6B F 0.09192(9) -0.30404(15) 0.19067(6) 0.0415(4) Uani 1 1 d . . . . .
F7B F -0.0582(2) 0.3204(3) 0.47169(15) 0.0310(7) Uani 0.75 1 d D U P A 1
F8B F -0.14217(18) 0.4159(4) 0.4234(2) 0.0499(11) Uani 0.75 1 d D U P A 1
F9B F -0.07321(14) 0.5472(3) 0.47356(11) 0.0293(6) Uani 0.75 1 d D U P A 1
F7B' F -0.0488(7) 0.3601(9) 0.4806(5) 0.041(3) Uani 0.25 1 d D U P A 2
F8B' F -0.1346(5) 0.3630(9) 0.4217(6) 0.026(2) Uani 0.25 1 d D U P A 2
F9B' F -0.0961(5) 0.5611(7) 0.4560(4) 0.054(3) Uani 0.25 1 d D U P A 2
F10B F 0.09451(8) 0.80572(14) 0.34400(7) 0.0392(4) Uani 1 1 d . . . . .
F11B F 0.15667(8) 0.67916(18) 0.40043(6) 0.0449(4) Uani 1 1 d . . . . .
F12B F 0.16714(7) 0.65735(16) 0.31336(6) 0.0381(4) Uani 1 1 d . . . . .

loop_
_atom_site_aniso_label
_atom_site_aniso_U_11
_atom_site_aniso_U_22
_atom_site_aniso_U_33
_atom_site_aniso_U_23
_atom_site_aniso_U_13
_atom_site_aniso_U_12
N1 0.0242(10) 0.0256(10) 0.0326(11) -0.0074(9) 0.0047(8) -0.0036(8)
C1 0.0228(11) 0.0248(12) 0.0408(14) -0.0091(11) 0.0103(10) -0.0021(10)
C2 0.0199(10) 0.0214(11) 0.0305(12) -0.0076(10) 0.0054(9) -0.0001(9)
C3 0.0324(13) 0.0387(15) 0.0301(13) 0.0026(11) -0.0048(11) 0.0006(12)
C4 0.0414(15) 0.0331(14) 0.0483(17) 0.0140(13) 0.0010(13) -0.0024(12)
C5 0.0344(14) 0.0264(13) 0.0441(16) -0.0038(12) 0.0052(12) -0.0051(11)
C6 0.0261(12) 0.0317(13) 0.0330(14) -0.0047(11) -0.0025(10) -0.0013(10)
C7 0.0240(11) 0.0229(11) 0.0319(13) -0.0004(10) 0.0013(10) 0.0018(10)
C8 0.0280(12) 0.0336(13) 0.0263(13) -0.0042(10) 0.0058(10) -0.0105(11)
C9 0.0253(11) 0.0293(12) 0.0202(11) -0.0010(9) 0.0045(9) -0.0139(10)
C10 0.0268(12) 0.0324(13) 0.0315(13) -0.0006(11) -0.0025(10) -0.0062(11)
C11 0.0336(13) 0.0289(13) 0.0391(15) -0.0024(11) 0.0055(12) -0.0083(11)
C12 0.0368(14) 0.0338(14) 0.0224(12) -0.0027(10) 0.0040(10) -0.0186(11)
C13 0.0329(13) 0.0346(14) 0.0315(14) 0.0055(11) -0.0089(11) -0.0125(11)
C14 0.0286(12) 0.0282(13) 0.0359(14) -0.0018(11) 0.0001(11) -0.0052(11)
B1A 0.0112(13) 0.0117(14) 0.0120(14) 0.000 0.0005(11) 0.000
C1A 0.0118(8) 0.0108(8) 0.0134(9) -0.0026(7) -0.0010(7) -0.0013(7)
C2A 0.0126(9) 0.0128(9) 0.0131(9) -0.0023(7) -0.0013(7) 0.0007(7)
C3A 0.0121(8) 0.0147(9) 0.0115(9) -0.0010(7) -0.0006(7) -0.0020(7)
C4A 0.0153(9) 0.0146(9) 0.0136(10) 0.0020(7) -0.0023(8) -0.0014(8)
C5A 0.0144(9) 0.0128(9) 0.0156(10) 0.0000(8) -0.0008(8) 0.0007(7)
C6A 0.0134(9) 0.0123(9) 0.0137(9) -0.0019(7) 0.0017(8) -0.0017(7)
C7A 0.0159(9) 0.0219(10) 0.0137(10) 0.0014(8) -0.0018(8) 0.0013(8)
C8A 0.0203(10) 0.0200(10) 0.0222(11) 0.0046(9) 0.0017(9) 0.0054(9)
C9A 0.0130(9) 0.0129(9) 0.0123(9) 0.0029(7) 0.0011(7) 0.0000(7)
C10A 0.0146(9) 0.0114(9) 0.0167(10) 0.0000(8) 0.0006(8) -0.0002(7)
C11A 0.0125(9) 0.0162(9) 0.0182(10) 0.0018(8) 0.0000(8) -0.0003(8)
C12A 0.0146(9) 0.0147(9) 0.0214(11) 0.0014(8) 0.0043(8) 0.0017(8)
C13A 0.0154(9) 0.0121(9) 0.0185(10) 0.0002(8) 0.0032(8) -0.0009(8)
C14A 0.0136(9) 0.0142(9) 0.0150(10) 0.0025(7) 0.0004(8) -0.0024(7)
C15A 0.0137(9) 0.0207(11) 0.0271(12) -0.0021(9) -0.0023(9) 0.0040(8)
C16A 0.0204(10) 0.0151(10) 0.0243(11) -0.0025(8) 0.0032(9) 0.0007(8)
B1B 0.0118(14) 0.0137(14) 0.0148(15) 0.000 0.0005(12) 0.000
C1B 0.0136(9) 0.0134(9) 0.0156(10) 0.0010(8) -0.0005(8) -0.0020(7)
C2B 0.0136(9) 0.0141(9) 0.0176(10) -0.0005(8) 0.0000(8) -0.0009(8)
C3B 0.0119(9) 0.0152(9) 0.0197(10) 0.0020(8) -0.0030(8) -0.0015(8)
C4B 0.0131(9) 0.0154(10) 0.0217(11) 0.0017(8) 0.0013(8) 0.0008(8)
C5B 0.0160(9) 0.0141(9) 0.0200(10) -0.0019(8) 0.0008(8) 0.0010(8)
C6B 0.0158(9) 0.0150(9) 0.0163(10) 0.0004(8) -0.0014(8) -0.0004(8)
C7B 0.0116(9) 0.0200(10) 0.0260(11) -0.0007(9) -0.0013(8) 0.0023(8)
C8B 0.0221(11) 0.0204(11) 0.0311(13) -0.0083(10) -0.0047(10) 0.0044(9)
C9B 0.0124(9) 0.0120(9) 0.0144(9) 0.0017(7) -0.0012(7) 0.0032(7)
C10B 0.0121(9) 0.0142(9) 0.0170(10) 0.0028(8) -0.0005(8) 0.0014(7)
C11B 0.0140(9) 0.0157(9) 0.0153(10) 0.0017(8) 0.0012(8) 0.0033(8)
C12B 0.0164(9) 0.0146(9) 0.0157(10) -0.0007(8) -0.0011(8) 0.0014(8)
C13B 0.0150(9) 0.0118(9) 0.0179(10) 0.0023(8) -0.0025(8) 0.0001(8)
C14B 0.0130(9) 0.0162(9) 0.0150(10) 0.0007(8) -0.0011(8) 0.0009(8)
C15B 0.0185(10) 0.0240(11) 0.0192(11) -0.0015(9) 0.0012(9) -0.0019(9)
C16B 0.0192(10) 0.0177(10) 0.0196(11) -0.0029(8) -0.0004(9) -0.0017(8)
F1A 0.0121(6) 0.0536(9) 0.0202(7) 0.0011(6) 0.0001(5) 0.0013(6)
F2A 0.0351(7) 0.0243(7) 0.0206(7) -0.0057(5) 0.0084(6) 0.0031(6)
F3A 0.0261(7) 0.0300(7) 0.0180(6) 0.0085(5) 0.0056(5) 0.0017(6)
F4A 0.0395(9) 0.0537(10) 0.0316(8) 0.0015(7) -0.0106(7) 0.0274(8)
F5A 0.0244(7) 0.0330(8) 0.0439(9) 0.0126(7) 0.0156(6) 0.0139(6)
F6A 0.0347(8) 0.0156(7) 0.0669(11) 0.0007(7) 0.0085(8) 0.0051(6)
F7A 0.0126(6) 0.0486(9) 0.0463(9) -0.0118(7) -0.0014(6) 0.0072(6)
F8A 0.0233(7) 0.0229(7) 0.0452(8) -0.0078(6) -0.0131(6) 0.0002(6)
F9A 0.0306(7) 0.0381(8) 0.0307(8) 0.0101(6) -0.0120(6) -0.0021(6)
F10A 0.0260(7) 0.0268(7) 0.0427(9) -0.0157(6) 0.0076(6) 0.0058(6)
F11A 0.0323(7) 0.0210(6) 0.0220(7) -0.0061(5) -0.0029(6) 0.0005(6)
F12A 0.0388(8) 0.0148(6) 0.0309(7) -0.0009(5) 0.0016(6) -0.0066(6)
F1B 0.0235(7) 0.0481(9) 0.0285(7) 0.0130(7) -0.0093(6) -0.0053(6)
F2B 0.0231(7) 0.0236(7) 0.0418(8) -0.0096(6) -0.0132(6) 0.0013(6)
F3B 0.0118(6) 0.0361(8) 0.0392(8) -0.0080(6) -0.0032(5) 0.0058(6)
F4B 0.0288(8) 0.0525(10) 0.0559(10) -0.0349(8) -0.0026(7) 0.0137(7)
F5B 0.0355(8) 0.0281(7) 0.0266(7) -0.0109(6) -0.0080(6) 0.0062(6)
F6B 0.0605(10) 0.0162(7) 0.0459(9) -0.0040(6) -0.0145(8) -0.0062(7)
F7B 0.0498(19) 0.0226(11) 0.0217(16) 0.0043(10) 0.0117(12) -0.0010(12)
F8B 0.0134(11) 0.113(3) 0.0236(13) -0.016(2) 0.0035(10) -0.0029(18)
F9B 0.0368(14) 0.0256(11) 0.0271(13) -0.0081(9) 0.0162(10) 0.0006(9)
F7B' 0.039(4) 0.067(6) 0.016(4) 0.005(4) -0.006(3) -0.007(5)
F8B' 0.014(3) 0.047(4) 0.018(3) -0.001(3) 0.008(3) -0.008(3)
F9B' 0.065(6) 0.035(4) 0.066(6) -0.012(4) 0.040(4) 0.002(4)
F10B 0.0352(8) 0.0153(7) 0.0674(11) 0.0032(7) 0.0059(8) -0.0036(6)
F11B 0.0462(9) 0.0543(10) 0.0320(8) 0.0063(7) -0.0180(7) -0.0304(8)
F12B 0.0295(7) 0.0379(9) 0.0489(9) -0.0190(7) 0.0211(7) -0.0179(7)

loop_
_atom_type_symbol
_atom_type_description
_atom_type_scat_dispersion_real
_atom_type_scat_dispersion_imag
_atom_type_scat_source
C C 0.0033 0.0016 'International Tables Vol C Tables 4.2.6.8 and 6.1.1.4'
H H 0.0000 0.0000 'International Tables Vol C Tables 4.2.6.8 and 6.1.1.4'
B B 0.0013 0.0007 'International Tables Vol C Tables 4.2.6.8 and 6.1.1.4'
N N 0.0061 0.0033 'International Tables Vol C Tables 4.2.6.8 and 6.1.1.4'
F F 0.0171 0.0103 'International Tables Vol C Tables 4.2.6.8 and 6.1.1.4'

loop_
_geom_angle_atom_site_label_1
_geom_angle_atom_site_label_2
_geom_angle_atom_site_label_3
_geom_angle
_geom_angle_site_symmetry_1
_geom_angle_site_symmetry_3
C1 N1 C8 114.75(19) . .
C2 C1 N1 109.05(19) . .
C3 C2 C7 119.4(2) . .
C3 C2 C1 121.2(2) . .
C7 C2 C1 119.3(2) . .
C4 C3 C2 119.9(2) . .
C3 C4 C5 120.4(2) . .
C6 C5 C4 119.9(2) . .
C5 C6 C7 120.3(2) . .
C6 C7 C2 120.0(2) . .
C9 C8 N1 111.73(19) . .
C10 C9 C14 119.5(2) . .
C10 C9 C8 120.3(2) . .
C14 C9 C8 120.2(2) . .
C9 C10 C11 120.1(2) . .
C12 C11 C10 119.9(3) . .
C13 C12 C11 120.6(2) . .
C12 C13 C14 119.5(2) . .
C13 C14 C9 120.3(2) . .
C1A B1A C1A 107.1(2) . 2_655
C1A B1A C9A 111.28(9) . 2_655
C1A B1A C9A 110.56(10) 2_655 2_655
C1A B1A C9A 110.56(10) . .
C1A B1A C9A 111.29(9) 2_655 .
C9A B1A C9A 106.1(2) 2_655 .
C2A C1A C6A 115.82(17) . .
C2A C1A B1A 124.09(15) . .
C6A C1A B1A 120.08(16) . .
C1A C2A C3A 122.28(18) . .
C4A C3A C2A 120.86(19) . .
C4A C3A C7A 120.22(18) . .
C2A C3A C7A 118.91(17) . .
C3A C4A C5A 118.20(18) . .
C4A C5A C6A 121.03(18) . .
C4A C5A C8A 118.25(18) . .
C6A C5A C8A 120.66(19) . .
C5A C6A C1A 121.78(19) . .
F3A C7A F1A 106.60(17) . .
F3A C7A F2A 105.85(15) . .
F1A C7A F2A 104.36(16) . .
F3A C7A C3A 113.99(17) . .
F1A C7A C3A 112.85(15) . .
F2A C7A C3A 112.44(17) . .
F5A C8A F6A 106.05(19) . .
F5A C8A F4A 106.87(17) . .
F6A C8A F4A 105.25(18) . .
F5A C8A C5A 113.92(18) . .
F6A C8A C5A 112.30(17) . .
F4A C8A C5A 111.85(18) . .
C10A C9A C14A 115.40(17) . .
C10A C9A B1A 125.17(16) . .
C14A C9A B1A 119.39(15) . .
C11A C10A C9A 122.47(18) . .
C12A C11A C10A 121.01(17) . .
C12A C11A C15A 118.69(18) . .
C10A C11A C15A 120.11(18) . .
C11A C12A C13A 117.94(18) . .
C14A C13A C12A 120.91(18) . .
C14A C13A C16A 119.77(17) . .
C12A C13A C16A 119.12(18) . .
C13A C14A C9A 122.26(17) . .
F7A C15A F9A 106.61(17) . .
F7A C15A F8A 107.03(18) . .
F9A C15A F8A 106.16(18) . .
F7A C15A C11A 112.60(18) . .
F9A C15A C11A 111.29(18) . .
F8A C15A C11A 112.72(17) . .
F12A C16A F10A 106.77(17) . .
F12A C16A F11A 106.44(16) . .
F10A C16A F11A 106.30(18) . .
F12A C16A C13A 112.01(18) . .
F10A C16A C13A 112.69(17) . .
F11A C16A C13A 112.20(17) . .
C9B B1B C9B 106.2(2) 2 .
C9B B1B C1B 111.01(10) 2 .
C9B B1B C1B 111.09(9) . .
C9B B1B C1B 111.09(9) 2 2
C9B B1B C1B 111.01(10) . 2
C1B B1B C1B 106.5(2) . 2
C2B C1B C6B 115.55(18) . .
C2B C1B B1B 124.65(17) . .
C6B C1B B1B 119.79(15) . .
C3B C2B C1B 122.07(18) . .
C4B C3B C2B 121.17(17) . .
C4B C3B C7B 119.24(18) . .
C2B C3B C7B 119.43(18) . .
C3B C4B C5B 118.02(18) . .
C6B C5B C4B 120.60(19) . .
C6B C5B C8B 120.00(17) . .
C4B C5B C8B 119.22(18) . .
C5B C6B C1B 122.59(17) . .
F3B C7B F1B 106.66(16) . .
F3B C7B F2B 106.14(17) . .
F1B C7B F2B 105.19(17) . .
F3B C7B C3B 113.60(18) . .
F1B C7B C3B 111.82(17) . .
F2B C7B C3B 112.82(16) . .
F4B C8B F6B 106.69(19) . .
F4B C8B F5B 106.69(19) . .
F6B C8B F5B 106.11(17) . .
F4B C8B C5B 112.61(18) . .
F6B C8B C5B 111.8(2) . .
F5B C8B C5B 112.49(17) . .
C10B C9B C14B 115.98(18) . .
C10B C9B B1B 124.79(16) . .
C14B C9B B1B 119.19(17) . .
C9B C10B C11B 121.99(18) . .
C12B C11B C10B 121.1(2) . .
C12B C11B C15B 119.78(18) . .
C10B C11B C15B 119.07(18) . .
C11B C12B C13B 117.94(19) . .
C12B C13B C14B 121.09(18) . .
C12B C13B C16B 118.28(18) . .
C14B C13B C16B 120.59(19) . .
C13B C14B C9B 121.8(2) . .
F7B' C15B F9B' 109.6(6) . .
F8B C15B F9B 106.3(3) . .
F8B C15B F7B 106.0(3) . .
F9B C15B F7B 103.7(2) . .
F7B' C15B F8B' 106.0(6) . .
F9B' C15B F8B' 106.1(6) . .
F7B' C15B C11B 113.4(7) . .
F9B' C15B C11B 111.6(5) . .
F8B C15B C11B 114.5(3) . .
F9B C15B C11B 113.9(2) . .
F7B C15B C11B 111.5(3) . .
F8B' C15B C11B 109.8(6) . .
F12B C16B F10B 106.19(18) . .
F12B C16B F11B 106.69(17) . .
F10B C16B F11B 105.22(17) . .
F12B C16B C13B 113.69(17) . .
F10B C16B C13B 113.00(17) . .
F11B C16B C13B 111.45(17) . .

loop_
_geom_bond_atom_site_label_1
_geom_bond_atom_site_label_2
_geom_bond_distance
_geom_bond_site_symmetry_2
N1 C1 1.515(3) .
N1 C8 1.518(3) .
C1 C2 1.503(3) .
C2 C3 1.392(3) .
C2 C7 1.394(3) .
C3 C4 1.378(4) .
C4 C5 1.383(4) .
C5 C6 1.379(4) .
C6 C7 1.379(3) .
C8 C9 1.504(3) .
C9 C10 1.378(3) .
C9 C14 1.398(3) .
C10 C11 1.389(3) .
C11 C12 1.384(3) .
C12 C13 1.374(4) .
C13 C14 1.387(3) .
B1A C1A 1.641(3) .
B1A C1A 1.641(3) 2_655
B1A C9A 1.645(3) 2_655
B1A C9A 1.645(3) .
C1A C2A 1.391(3) .
C1A C6A 1.414(3) .
C2A C3A 1.402(3) .
C3A C4A 1.381(3) .
C3A C7A 1.486(3) .
C4A C5A 1.386(3) .
C5A C6A 1.394(3) .
C5A C8A 1.499(3) .
C7A F3A 1.331(2) .
C7A F1A 1.349(2) .
C7A F2A 1.363(2) .
C8A F5A 1.325(3) .
C8A F6A 1.336(3) .
C8A F4A 1.350(2) .
C9A C10A 1.401(2) .
C9A C14A 1.409(3) .
C10A C11A 1.393(3) .
C11A C12A 1.382(3) .
C11A C15A 1.502(3) .
C12A C13A 1.394(3) .
C13A C14A 1.389(3) .
C13A C16A 1.501(3) .
C15A F7A 1.331(3) .
C15A F9A 1.341(3) .
C15A F8A 1.343(2) .
C16A F12A 1.341(3) .
C16A F10A 1.342(3) .
C16A F11A 1.349(2) .
B1B C9B 1.638(3) 2
B1B C9B 1.638(3) .
B1B C1B 1.640(3) .
B1B C1B 1.640(3) 2
C1B C2B 1.400(2) .
C1B C6B 1.405(3) .
C2B C3B 1.398(3) .
C3B C4B 1.380(3) .
C3B C7B 1.495(3) .
C4B C5B 1.394(3) .
C5B C6B 1.389(3) .
C5B C8B 1.497(3) .
C7B F3B 1.329(2) .
C7B F1B 1.342(3) .
C7B F2B 1.361(2) .
C8B F4B 1.336(3) .
C8B F6B 1.339(3) .
C8B F5B 1.345(2) .
C9B C10B 1.394(3) .
C9B C14B 1.411(3) .
C10B C11B 1.394(3) .
C11B C12B 1.385(3) .
C11B C15B 1.493(3) .
C12B C13B 1.386(3) .
C13B C14B 1.389(3) .
C13B C16B 1.500(3) .
C15B F7B' 1.313(7) .
C15B F9B' 1.318(6) .
C15B F8B 1.324(4) .
C15B F9B 1.349(3) .
C15B F7B 1.357(3) .
C15B F8B' 1.358(7) .
C16B F12B 1.328(3) .
C16B F10B 1.331(2) .
C16B F11B 1.348(2) .

loop_
_geom_torsion_atom_site_label_1
_geom_torsion_atom_site_label_2
_geom_torsion_atom_site_label_3
_geom_torsion_atom_site_label_4
_geom_torsion
_geom_torsion_site_symmetry_1
C8 N1 C1 C2 159.39(19) .
N1 C1 C2 C3 80.6(3) .
N1 C1 C2 C7 -98.4(3) .
C7 C2 C3 C4 0.7(4) .
C1 C2 C3 C4 -178.3(3) .
C2 C3 C4 C5 -1.7(4) .
C3 C4 C5 C6 1.2(4) .
C4 C5 C6 C7 0.4(4) .
C5 C6 C7 C2 -1.4(4) .
C3 C2 C7 C6 0.8(4) .
C1 C2 C7 C6 179.8(2) .
C1 N1 C8 C9 61.3(3) .
N1 C8 C9 C10 -100.1(3) .
N1 C8 C9 C14 80.0(3) .
C14 C9 C10 C11 0.0(4) .
C8 C9 C10 C11 -179.8(2) .
C9 C10 C11 C12 0.3(4) .
C10 C11 C12 C13 -0.7(4) .
C11 C12 C13 C14 0.9(4) .
C12 C13 C14 C9 -0.5(4) .
C10 C9 C14 C13 0.1(4) .
C8 C9 C14 C13 180.0(2) .
C1A B1A C1A C2A -125.97(18) 2_655
C9A B1A C1A C2A 113.07(18) 2_655
C9A B1A C1A C2A -4.6(2) .
C1A B1A C1A C6A 53.08(13) 2_655
C9A B1A C1A C6A -67.9(2) 2_655
C9A B1A C1A C6A 174.50(16) .
C6A C1A C2A C3A 0.5(3) .
B1A C1A C2A C3A 179.64(16) .
C1A C2A C3A C4A 0.2(3) .
C1A C2A C3A C7A -179.54(17) .
C2A C3A C4A C5A 0.0(3) .
C7A C3A C4A C5A 179.71(17) .
C3A C4A C5A C6A -0.9(3) .
C3A C4A C5A C8A -178.37(17) .
C4A C5A C6A C1A 1.8(3) .
C8A C5A C6A C1A 179.14(17) .
C2A C1A C6A C5A -1.5(3) .
B1A C1A C6A C5A 179.36(16) .
C4A C3A C7A F3A -4.5(3) .
C2A C3A C7A F3A 175.21(16) .
C4A C3A C7A F1A -126.33(19) .
C2A C3A C7A F1A 53.4(2) .
C4A C3A C7A F2A 115.95(19) .
C2A C3A C7A F2A -64.3(2) .
C4A C5A C8A F5A -166.63(18) .
C6A C5A C8A F5A 15.9(3) .
C4A C5A C8A F6A 72.8(2) .
C6A C5A C8A F6A -104.7(2) .
C4A C5A C8A F4A -45.3(3) .
C6A C5A C8A F4A 137.24(19) .
C1A B1A C9A C10A -107.32(19) .
C1A B1A C9A C10A 11.6(3) 2_655
C9A B1A C9A C10A 131.9(2) 2_655
C1A B1A C9A C14A 75.1(2) .
C1A B1A C9A C14A -166.01(17) 2_655
C9A B1A C9A C14A -45.70(14) 2_655
C14A C9A C10A C11A 0.2(3) .
B1A C9A C10A C11A -177.52(18) .
C9A C10A C11A C12A -0.6(3) .
C9A C10A C11A C15A 174.3(2) .
C10A C11A C12A C13A 0.3(3) .
C15A C11A C12A C13A -174.7(2) .
C11A C12A C13A C14A 0.3(3) .
C11A C12A C13A C16A 175.22(19) .
C12A C13A C14A C9A -0.8(3) .
C16A C13A C14A C9A -175.64(19) .
C10A C9A C14A C13A 0.5(3) .
B1A C9A C14A C13A 178.34(18) .
C12A C11A C15A F7A -36.2(3) .
C10A C11A C15A F7A 148.8(2) .
C12A C11A C15A F9A 83.4(2) .
C10A C11A C15A F9A -91.6(2) .
C12A C11A C15A F8A -157.4(2) .
C10A C11A C15A F8A 27.5(3) .
C14A C13A C16A F12A 85.8(2) .
C12A C13A C16A F12A -89.2(2) .
C14A C13A C16A F10A -153.83(19) .
C12A C13A C16A F10A 31.2(3) .
C14A C13A C16A F11A -33.9(3) .
C12A C13A C16A F11A 151.16(19) .
C9B B1B C1B C2B 109.1(2) 2
C9B B1B C1B C2B -8.8(3) .
C1B B1B C1B C2B -129.8(2) 2
C9B B1B C1B C6B -72.2(2) 2
C9B B1B C1B C6B 169.84(18) .
C1B B1B C1B C6B 48.85(15) 2
C6B C1B C2B C3B 0.8(3) .
B1B C1B C2B C3B 179.57(18) .
C1B C2B C3B C4B 0.4(3) .
C1B C2B C3B C7B -175.0(2) .
C2B C3B C4B C5B -1.1(3) .
C7B C3B C4B C5B 174.3(2) .
C3B C4B C5B C6B 0.5(3) .
C3B C4B C5B C8B -174.6(2) .
C4B C5B C6B C1B 0.7(3) .
C8B C5B C6B C1B 175.8(2) .
C2B C1B C6B C5B -1.4(3) .
B1B C1B C6B C5B 179.82(19) .
C4B C3B C7B F3B 30.7(3) .
C2B C3B C7B F3B -153.82(19) .
C4B C3B C7B F1B -90.1(2) .
C2B C3B C7B F1B 85.4(2) .
C4B C3B C7B F2B 151.6(2) .
C2B C3B C7B F2B -33.0(3) .
C6B C5B C8B F4B 151.1(2) .
C4B C5B C8B F4B -33.7(3) .
C6B C5B C8B F6B -88.8(2) .
C4B C5B C8B F6B 86.4(3) .
C6B C5B C8B F5B 30.5(3) .
C4B C5B C8B F5B -154.3(2) .
C9B B1B C9B C10B 124.93(19) 2
C1B B1B C9B C10B -114.25(18) .
C1B B1B C9B C10B 4.0(2) 2
C9B B1B C9B C14B -52.68(13) 2
C1B B1B C9B C14B 68.1(2) .
C1B B1B C9B C14B -173.56(16) 2
C14B C9B C10B C11B -0.7(3) .
B1B C9B C10B C11B -178.36(17) .
C9B C10B C11B C12B -0.3(3) .
C9B C10B C11B C15B -178.96(17) .
C10B C11B C12B C13B 0.3(3) .
C15B C11B C12B C13B 178.93(17) .
C11B C12B C13B C14B 0.8(3) .
C11B C12B C13B C16B 178.62(17) .
C12B C13B C14B C9B -1.8(3) .
C16B C13B C14B C9B -179.62(17) .
C10B C9B C14B C13B 1.7(3) .
B1B C9B C14B C13B 179.54(16) .
C12B C11B C15B F7B' -82.2(5) .
C10B C11B C15B F7B' 96.5(5) .
C12B C11B C15B F9B' 42.1(5) .
C10B C11B C15B F9B' -139.2(5) .
C12B C11B C15B F8B 136.1(3) .
C10B C11B C15B F8B -45.2(3) .
C12B C11B C15B F9B 13.5(3) .
C10B C11B C15B F9B -167.84(19) .
C12B C11B C15B F7B -103.5(2) .
C10B C11B C15B F7B 75.1(2) .
C12B C11B C15B F8B' 159.5(5) .
C10B C11B C15B F8B' -21.8(5) .
C12B C13B C16B F12B 168.97(17) .
C14B C13B C16B F12B -13.2(3) .
C12B C13B C16B F10B -69.9(2) .
C14B C13B C16B F10B 108.0(2) .
C12B C13B C16B F11B 48.3(2) .
C14B C13B C16B F11B -133.80(19) .
